data_1512042
loop_
_publ_author_name
'Sharp, Phillip P.'
'Banwell, Martin G.'
'Renner, Jens'
'Lohmann, Klaas'
'Willis, Anthony C.'

_publ_section_title
;
 Consecutive Gold(I)-Catalyzed Cyclization Reactions of
 o-(Buta-1,3-diyn-1-yl-)-Substituted N-Aryl Ureas: A One-Pot Synthesis of
 Pyrimido[1,6-a]indol-1(2H)-ones and Related Systems.
;
_journal_issue 11
_journal_name_full 'Organic letters'
_journal_page_first 2616
_journal_page_last 2619
_journal_paper_doi 10.1021/ol4007986
_journal_volume 15
_journal_year 2013
_chemical_compound_source local
_chemical_formula_moiety 'C13 H16 N2 O Si'
_chemical_formula_sum 'C13 H16 N2 O Si'
_chemical_formula_weight 244.37
_space_group_IT_number 15
_symmetry_cell_setting monoclinic
_symmetry_space_group_name_Hall '-C 2yc'
_symmetry_space_group_name_H-M 'C 1 2/c 1'
_atom_sites_solution_hydrogens geom
_atom_sites_solution_primary direct
_audit_creation_date 10-03-30
_audit_creation_method CRYSTALS_ver_12.87
_audit_update_record
;
2010-03-31 - Report on C13 H16 N2 O Si
             by Anthony C. Willis
             for   Pat Sharp and Martin Banwell

2010-03-31 - passes checkcif tests with minor warnings  
;
_cell_angle_alpha 90
_cell_angle_beta 94.3358(13)
_cell_angle_gamma 90
_cell_formula_units_Z 8
_cell_length_a 12.3949(2)
_cell_length_b 12.5045(3)
_cell_length_c 17.7115(4)
_cell_measurement_reflns_used 23806
_cell_measurement_temperature 200
_cell_measurement_theta_max 27.5
_cell_measurement_theta_min 2.6
_cell_volume 2737.28(10)
_computing_cell_refinement 'DENZO/SCALEPACK (Otwinowski & Minor, 1997)'
_computing_data_collection 'COLLECT (Nonius, 2001).'
_computing_data_reduction 'DENZO/SCALEPACK (Otwinowski & Minor, 1997)'
_computing_molecular_graphics
; 
ORTEP-II (Johnson 1976) in teXsan (MSC, 1992-1997)
;
_computing_publication_material 'CRYSTALS (Betteridge et al., 2003)'
_computing_structure_refinement 'CRYSTALS (Betteridge et al., 2003)'
_computing_structure_solution 'SIR92 (Altomare et al., 1994)'
_diffrn_ambient_temperature 200
_diffrn_measured_fraction_theta_full 0.994
_diffrn_measured_fraction_theta_max 0.994
_diffrn_measurement_device 'Nonius KappaCCD'
_diffrn_measurement_device_type Area
_diffrn_measurement_method ' \f and \w scans with CCD '
_diffrn_radiation_monochromator graphite
_diffrn_radiation_type 'Mo K\a'
_diffrn_radiation_wavelength 0.71073
_diffrn_reflns_av_R_equivalents 0.040
_diffrn_reflns_limit_h_max 16
_diffrn_reflns_limit_h_min -16
_diffrn_reflns_limit_k_max 16
_diffrn_reflns_limit_k_min -16
_diffrn_reflns_limit_l_max 22
_diffrn_reflns_limit_l_min -22
_diffrn_reflns_number 26370
_diffrn_reflns_theta_full 27.484
_diffrn_reflns_theta_max 27.484
_diffrn_reflns_theta_min 2.643
_diffrn_standards_number 0
_exptl_absorpt_coefficient_mu 0.158
_exptl_absorpt_correction_T_max 0.977
_exptl_absorpt_correction_T_min 0.948
_exptl_absorpt_correction_type integration
_exptl_absorpt_process_details
;
via Gaussian method (Coppens, 1970) implemented in maXus (2000)
;
_exptl_crystal_colour yellow
_exptl_crystal_density_diffrn 1.186
_exptl_crystal_density_method 'not measured'
_exptl_crystal_description block
_exptl_crystal_F_000 1040
_exptl_crystal_size_max 0.430
_exptl_crystal_size_mid 0.300
_exptl_crystal_size_min 0.170
_refine_diff_density_max 0.30
_refine_diff_density_min -0.36
_refine_ls_extinction_method None
_refine_ls_goodness_of_fit_ref 0.9984
_refine_ls_hydrogen_treatment mixed
_refine_ls_matrix_type full
_refine_ls_number_parameters 157
_refine_ls_number_reflns 3123
_refine_ls_number_restraints 0
_refine_ls_R_factor_all 0.0492
_refine_ls_R_factor_gt 0.0418
_refine_ls_shift/su_max 0.0106783
_refine_ls_shift/su_mean 0.0546215
_refine_ls_structure_factor_coef Fsqd
_refine_ls_weighting_details
;
 Method= Modified Sheldrick 
 w=1/[\s^2^(F^2^) + ( 0.07P)^2^ + 2.09P] 
 ,where P=(max(Fo^2^,0) + 2Fc^2^)/3 
;
_refine_ls_weighting_scheme calc
_refine_ls_wR_factor_all 0.1193
_refine_ls_wR_factor_gt 0.1139
_refine_ls_wR_factor_ref 0.1193
_reflns_limit_h_max 16
_reflns_limit_h_min -16
_reflns_limit_k_max 16
_reflns_limit_k_min 0
_reflns_limit_l_max 22
_reflns_limit_l_min 0
_reflns_number_gt 2692
_reflns_number_total 3123
_reflns_threshold_expression I>2.0\s(I)
_oxford_diffrn_Wilson_B_factor 3.01
_oxford_diffrn_Wilson_scale 5.93
_oxford_refine_ls_r_factor_ref 0.0492
_oxford_refine_ls_scale 0.648(2)
_oxford_reflns_number_all 3123
_oxford_reflns_threshold_expression_ref I>-10.0\s(I)
_oxford_structure_analysis_title '3301003 ban1007'
_cod_data_source_file ol4007986_si_008.cif
_cod_data_source_block ban1007
_cod_depositor_comments
;
The following automatic conversions were performed:

'_symmetry_cell_setting' value 'Monoclinic' changed to 'monoclinic'
according to /home/saulius/struct/CIF-dictionaries/cif_core.dic
dictionary named 'cif_core.dic' version 2.3.1 from 2005-06-27.

Automatic conversion script
Id: cif_fix_values 1891 2012-01-12 08:04:46Z andrius 
;
_cod_original_cell_volume 2737.29(10)
_cod_original_sg_symbol_H-M 'C 1 2/c 1 '
_cod_database_code 1512042

loop_
_symmetry_equiv_pos_as_xyz
x,y,z
-x,-y,-z
x+1/2,y+1/2,z
-x+1/2,-y+1/2,-z
-x,y,-z+1/2
x,-y,z+1/2
-x+1/2,y+1/2,-z+1/2
x+1/2,-y+1/2,z+1/2

loop_
_atom_site_label
_atom_site_type_symbol
_atom_site_fract_x
_atom_site_fract_y
_atom_site_fract_z
_atom_site_U_iso_or_equiv
_atom_site_occupancy
_atom_site_adp_type
_atom_site_refinement_flags_posn
N1 N 0.35416(10) 0.29251(10) 0.57029(7) 0.0332 1.0000 Uani .
C2 C 0.42245(11) 0.33577(11) 0.62797(8) 0.0322 1.0000 Uani .
C3 C 0.52457(11) 0.29360(11) 0.62496(8) 0.0338 1.0000 Uani .
C4 C 0.51992(11) 0.22317(11) 0.56159(8) 0.0319 1.0000 Uani .
C5 C 0.59427(12) 0.16040(12) 0.52497(8) 0.0356 1.0000 Uani .
C6 C 0.55699(13) 0.10778(13) 0.45934(9) 0.0409 1.0000 Uani .
C7 C 0.44810(14) 0.11516(13) 0.43378(9) 0.0423 1.0000 Uani .
N8 N 0.37327(10) 0.17131(10) 0.46714(7) 0.0378 1.0000 Uani .
C9 C 0.41282(11) 0.22475(11) 0.52913(8) 0.0318 1.0000 Uani .
O10 O 0.69683(8) 0.15822(10) 0.55752(7) 0.0448 1.0000 Uani .
C11 C 0.77517(14) 0.09678(14) 0.52016(11) 0.0505 1.0000 Uani .
C12 C 0.38342(11) 0.41524(12) 0.67658(8) 0.0342 1.0000 Uani .
C13 C 0.34983(12) 0.48561(13) 0.71504(9) 0.0398 1.0000 Uani .
Si14 Si 0.29907(4) 0.59285(4) 0.77459(3) 0.0420 1.0000 Uani .
C15 C 0.3706(2) 0.58047(17) 0.87048(11) 0.0649 1.0000 Uani .
C16 C 0.32764(16) 0.72487(14) 0.73310(12) 0.0547 1.0000 Uani .
C17 C 0.15118(16) 0.57102(19) 0.77682(14) 0.0677 1.0000 Uani .
H11 H 0.2884(15) 0.3067(15) 0.5628(10) 0.0410 1.0000 Uiso .
H31 H 0.5835 0.3104 0.6596 0.0397 1.0000 Uiso R
H61 H 0.6020 0.0677 0.4326 0.0492 1.0000 Uiso R
H71 H 0.4247 0.0796 0.3892 0.0515 1.0000 Uiso R
H111 H 0.8438 0.1029 0.5503 0.0751 1.0000 Uiso R
H112 H 0.7543 0.0221 0.5177 0.0743 1.0000 Uiso R
H113 H 0.7837 0.1242 0.4693 0.0744 1.0000 Uiso R
H151 H 0.3349 0.6206 0.9058 0.0965 1.0000 Uiso R
H152 H 0.4457 0.6027 0.8679 0.0986 1.0000 Uiso R
H153 H 0.3713 0.5085 0.8885 0.0977 1.0000 Uiso R
H161 H 0.3091 0.7769 0.7667 0.0829 1.0000 Uiso R
H162 H 0.4023 0.7321 0.7286 0.0825 1.0000 Uiso R
H163 H 0.2913 0.7340 0.6846 0.0830 1.0000 Uiso R
H173 H 0.1225 0.6213 0.8109 0.1016 1.0000 Uiso R
H172 H 0.1361 0.4983 0.7918 0.1012 1.0000 Uiso R
H171 H 0.1166 0.5828 0.7236 0.1011 1.0000 Uiso R

loop_
_atom_site_aniso_label
_atom_site_aniso_U_11
_atom_site_aniso_U_22
_atom_site_aniso_U_33
_atom_site_aniso_U_23
_atom_site_aniso_U_13
_atom_site_aniso_U_12
N1 0.0306(6) 0.0337(6) 0.0348(6) -0.0030(5) -0.0004(5) 0.0030(5)
C2 0.0338(7) 0.0317(7) 0.0312(6) -0.0009(5) 0.0021(5) -0.0007(5)
C3 0.0320(7) 0.0347(7) 0.0343(7) -0.0026(6) 0.0003(5) 0.0005(5)
C4 0.0329(7) 0.0300(7) 0.0330(7) 0.0012(5) 0.0033(5) -0.0001(5)
C5 0.0359(7) 0.0325(7) 0.0388(7) 0.0019(6) 0.0057(6) 0.0026(6)
C6 0.0459(8) 0.0366(8) 0.0412(8) -0.0045(6) 0.0099(6) 0.0068(6)
C7 0.0506(9) 0.0386(8) 0.0372(8) -0.0085(6) 0.0002(7) 0.0043(7)
N8 0.0405(7) 0.0352(6) 0.0367(6) -0.0057(5) -0.0028(5) 0.0029(5)
C9 0.0352(7) 0.0285(6) 0.0318(6) 0.0003(5) 0.0027(5) 0.0010(5)
O10 0.0321(5) 0.0503(7) 0.0524(6) -0.0058(5) 0.0046(5) 0.0083(5)
C11 0.0395(8) 0.0492(10) 0.0644(11) -0.0009(8) 0.0157(8) 0.0099(7)
C12 0.0325(7) 0.0364(7) 0.0333(7) -0.0006(6) 0.0001(5) 0.0008(5)
C13 0.0388(8) 0.0413(8) 0.0391(8) -0.0052(6) 0.0024(6) 0.0032(6)
Si14 0.0452(3) 0.0370(2) 0.0444(3) -0.00831(18) 0.00672(19) 0.00502(17)
C15 0.0930(16) 0.0532(11) 0.0475(10) -0.0107(8) -0.0009(10) 0.0169(10)
C16 0.0575(10) 0.0409(9) 0.0650(11) -0.0011(8) -0.0001(9) 0.0028(8)
C17 0.0539(11) 0.0610(12) 0.0913(15) -0.0205(11) 0.0260(11) 0.0008(9)

loop_
_atom_type_symbol
_atom_type_scat_dispersion_real
_atom_type_scat_dispersion_imag
_atom_type_scat_Cromer_Mann_a1
_atom_type_scat_Cromer_Mann_b1
_atom_type_scat_Cromer_Mann_a2
_atom_type_scat_Cromer_Mann_b2
_atom_type_scat_Cromer_Mann_a3
_atom_type_scat_Cromer_Mann_b3
_atom_type_scat_Cromer_Mann_a4
_atom_type_scat_Cromer_Mann_b4
_atom_type_scat_Cromer_Mann_c
_atom_type_scat_source
C 0.0033 0.0016 2.3100 20.8439 1.0200 10.2075 1.5886 0.5687 0.8650 51.6512 0.2156 'International Tables Vol C 4.2.6.8 and 6.1.1.4'
H 0.0000 0.0000 0.4930 10.5109 0.3229 26.1257 0.1402 3.1424 0.0408 57.7998 0.0030 'International Tables Vol C 4.2.6.8 and 6.1.1.4'
N 0.0061 0.0033 12.2126 0.0057 3.1322 9.8933 2.0125 28.9975 1.1663 0.5826 -11.5290 'International Tables Vol C 4.2.6.8 and 6.1.1.4'
O 0.0106 0.0060 3.0485 13.2771 2.2868 5.7011 1.5463 0.3239 0.8670 32.9089 0.2508 'International Tables Vol C 4.2.6.8 and 6.1.1.4'
Si 0.0817 0.0704 6.2915 2.4386 3.0353 32.3337 1.9891 0.6785 1.5410 81.6937 1.1407 'International Tables Vol C 4.2.6.8 and 6.1.1.4'

loop_
_exptl_crystal_face_index_h
_exptl_crystal_face_index_k
_exptl_crystal_face_index_l
_exptl_crystal_face_perp_dist
1 -3 3 0.222
-1 3 -3 0.211
3 0 -6 0.065
-3 0 6 0.110
-6 -6 -4 0.117
1 2 0 0.108
6 6 4 0.180

loop_
_geom_angle_atom_site_label_1
_geom_angle_atom_site_label_2
_geom_angle_atom_site_label_3
_geom_angle
_geom_angle_publ_flag
C2 N1 C9 108.42(12) yes
C2 N1 H11 124.7(13) no
C9 N1 H11 126.9(13) no
N1 C2 C3 109.51(12) yes
N1 C2 C12 120.11(12) yes
C3 C2 C12 130.30(13) yes
C2 C3 C4 106.56(12) yes
C2 C3 H31 124.1 no
C4 C3 H31 129.4 no
C3 C4 C5 136.05(13) yes
C3 C4 C9 107.11(12) yes
C5 C4 C9 116.78(13) yes
C4 C5 C6 117.64(13) yes
C4 C5 O10 116.18(13) yes
C6 C5 O10 126.17(13) yes
C5 C6 C7 119.66(14) yes
C5 C6 H61 121.3 no
C7 C6 H61 119.0 no
C6 C7 N8 125.36(14) yes
C6 C7 H71 118.3 no
N8 C7 H71 116.3 no
C7 N8 C9 113.55(13) yes
C4 C9 N1 108.38(12) yes
C4 C9 N8 126.94(13) yes
N1 C9 N8 124.67(13) yes
C5 O10 C11 117.32(13) yes
O10 C11 H111 107.4 no
O10 C11 H112 110.4 no
H111 C11 H112 108.6 no
O10 C11 H113 111.1 no
H111 C11 H113 109.1 no
H112 C11 H113 110.1 no
C2 C12 C13 177.08(16) yes
C12 C13 Si14 179.53(14) yes
C13 Si14 C15 107.54(8) yes
C13 Si14 C16 109.71(8) yes
C15 Si14 C16 110.11(10) yes
C13 Si14 C17 106.56(8) yes
C15 Si14 C17 111.79(11) yes
C16 Si14 C17 110.99(10) yes
Si14 C15 H151 110.3 no
Si14 C15 H152 108.9 no
H151 C15 H152 112.2 no
Si14 C15 H153 112.0 no
H151 C15 H153 105.9 no
H152 C15 H153 107.5 no
Si14 C16 H161 108.0 no
Si14 C16 H162 109.8 no
H161 C16 H162 106.4 no
Si14 C16 H163 112.1 no
H161 C16 H163 112.0 no
H162 C16 H163 108.4 no
Si14 C17 H173 109.3 no
Si14 C17 H172 110.8 no
H173 C17 H172 110.7 no
Si14 C17 H171 107.9 no
H173 C17 H171 109.8 no
H172 C17 H171 108.3 no

loop_
_geom_bond_atom_site_label_1
_geom_bond_atom_site_label_2
_geom_bond_distance
_geom_bond_publ_flag
N1 C2 1.3864(18) yes
N1 C9 1.3632(18) yes
N1 H11 0.835(19) no
C2 C3 1.3760(19) yes
C2 C12 1.4233(19) yes
C3 C4 1.424(2) yes
C3 H31 0.941 no
C4 C5 1.406(2) yes
C4 C9 1.4064(19) yes
C5 C6 1.384(2) yes
C5 O10 1.3558(18) yes
C6 C7 1.394(2) yes
C6 H61 0.908 no
C7 N8 1.336(2) yes
C7 H71 0.933 no
N8 C9 1.3457(18) yes
O10 C11 1.4381(19) yes
C11 H111 0.973 no
C11 H112 0.969 no
C11 H113 0.978 no
C12 C13 1.206(2) yes
C13 Si14 1.8458(16) yes
Si14 C15 1.862(2) yes
Si14 C16 1.8520(19) yes
Si14 C17 1.857(2) yes
C15 H151 0.939 no
C15 H152 0.976 no
C15 H153 0.955 no
C16 H161 0.922 no
C16 H162 0.939 no
C16 H163 0.947 no
C17 H173 0.959 no
C17 H172 0.969 no
C17 H171 1.016 no

loop_
_geom_contact_atom_site_label_1
_geom_contact_atom_site_label_2
_geom_contact_distance
_geom_contact_site_symmetry_2
_geom_contact_publ_flag
O10 C11 3.387(2) 4_656 no
O10 O10 3.401(2) 4_656 no
O10 C16 3.497(2) 3_545 no
N1 N8 2.882(2) 4_556 no
N8 C15 3.544(2) 6_564 no
C5 C11 3.560(2) 4_656 no
C5 C7 3.569(2) 2_656 no
C6 C7 3.373(2) 2_656 no
C6 C6 3.412(3) 2_656 no

loop_
_geom_hbond_atom_site_label_D
_geom_hbond_atom_site_label_H
_geom_hbond_atom_site_label_A
_geom_hbond_site_symmetry_A
_geom_hbond_angle_DHA
_geom_hbond_distance_DH
_geom_hbond_distance_HA
_geom_hbond_distance_DA
_geom_hbond_publ_flag
N1 H11 N8 4_556 173(2) 0.84(2) 2.05(2) 2.882(2) no

loop_
_geom_torsion_atom_site_label_1
_geom_torsion_atom_site_label_2
_geom_torsion_atom_site_label_3
_geom_torsion_atom_site_label_4
_geom_torsion
_geom_torsion_publ_flag
O10 C5 C4 C3 4.4(3) no
O10 C5 C4 C9 -179.0(1) no
O10 C5 C6 C7 178.2(1) no
N1 C2 C3 C4 1.4(2) no
N1 C9 N8 C7 175.9(1) no
N1 C9 C4 C3 -0.1(2) no
N1 C9 C4 C5 -177.6(1) no
N8 C7 C6 C5 0.9(3) no
N8 C9 N1 C2 -177.7(1) no
N8 C9 C4 C3 178.5(1) no
N8 C9 C4 C5 1.0(2) no
C2 N1 C9 C4 0.9(2) no
C2 C3 C4 C5 176.0(2) no
C2 C3 C4 C9 -0.8(2) no
C3 C2 N1 C9 -1.5(2) no
C3 C4 C5 C6 -175.0(2) no
C4 C3 C2 C12 -175.4(1) no
C4 C5 O10 C11 -178.5(1) no
C4 C5 C6 C7 -2.5(2) no
C4 C9 N8 C7 -2.5(2) no
C6 C5 O10 C11 0.9(2) no
C6 C5 C4 C9 1.6(2) no
C6 C7 N8 C9 1.5(2) no
C9 N1 C2 C12 175.7(1) no
